data_2217987
loop_
_publ_author_name
'Rajouani, Nezha'
'Ait Itto, My Youssef'
'Benharref, Ahmed'
'Auhmani, Aziz'
'Daran, Jean-Claude'

_publ_section_title 6-Hydroxy-7-isopropyl-1,1,4a-trimethyl-2,3,4,4a,10,10a-hexahydrophenanthren-9(1<i>H</i>)-one
_journal_coeditor_code PK2088
_journal_issue 4
_journal_name_full 'Acta Crystallographica Section E'
_journal_page_first o762
_journal_paper_doi 10.1107/S1600536808007769
_journal_volume 64
_journal_year 2008
_chemical_formula_iupac 'C20 H28 O2'
_chemical_formula_moiety 'C20 H28 O2'
_chemical_formula_sum 'C20 H28 O2'
_chemical_formula_weight 300.42
_chemical_name_systematic
;
6-Hydroxy-7-isopropyl-1,1,4a-trimethyl-2,3,4,4a,10,10a-hexahydrophenanthren-
9(1H)-one
;
_space_group_IT_number 19
_symmetry_cell_setting orthorhombic
_symmetry_space_group_name_Hall 'P 2ac 2ab'
_symmetry_space_group_name_H-M 'P 21 21 21'
_atom_sites_solution_hydrogens geom
_atom_sites_solution_primary direct
_atom_sites_solution_secondary difmap
_audit_creation_method SHELXL97
_cell_angle_alpha 90.00
_cell_angle_beta 90.00
_cell_angle_gamma 90.00
_cell_formula_units_Z 4
_cell_length_a 9.6060(4)
_cell_length_b 12.6617(6)
_cell_length_c 14.0920(7)
_cell_measurement_reflns_used 3571
_cell_measurement_temperature 180(2)
_cell_measurement_theta_max 32.0980
_cell_measurement_theta_min 2.6562
_cell_volume 1713.99(14)
_computing_cell_refinement 'CrysAlis RED (Oxford Diffraction, 2007)'
_computing_data_collection 'CrysAlis CCD (Oxford Diffraction, 2007)'
_computing_data_reduction 'CrysAlis RED (Oxford Diffraction, 2007)'
_computing_molecular_graphics
;
ORTEPIII (Burnett & Johnson, 1996), ORTEP-3 for Windows (Farrugia,
1997) and
PLATON (Spek, 2003)
;
_computing_publication_material 'WinGX (Farrugia, 1999)'
_computing_structure_refinement 'SHELXL97 (Sheldrick, 2008)'
_computing_structure_solution 'SIR97 (Altomare <i>et al.</i>,  1999)'
_diffrn_ambient_temperature 180(2)
_diffrn_detector_area_resol_mean 8.2632
_diffrn_measured_fraction_theta_full 0.999
_diffrn_measured_fraction_theta_max 0.999
_diffrn_measurement_device_type 'Oxford Diffraction Xcalibur'
_diffrn_measurement_method '\w and \f'
_diffrn_radiation_monochromator graphite
_diffrn_radiation_source 'fine-focus sealed tube'
_diffrn_radiation_type MoK\a
_diffrn_radiation_wavelength 0.71073
_diffrn_reflns_av_R_equivalents 0.0684
_diffrn_reflns_av_sigmaI/netI 0.0714
_diffrn_reflns_limit_h_max 12
_diffrn_reflns_limit_h_min -12
_diffrn_reflns_limit_k_max 15
_diffrn_reflns_limit_k_min -15
_diffrn_reflns_limit_l_max 17
_diffrn_reflns_limit_l_min -14
_diffrn_reflns_number 13398
_diffrn_reflns_theta_full 26.37
_diffrn_reflns_theta_max 26.37
_diffrn_reflns_theta_min 2.66
_diffrn_standards_number 0
_exptl_absorpt_coefficient_mu 0.073
_exptl_absorpt_correction_type none
_exptl_crystal_colour colorless
_exptl_crystal_density_diffrn 1.164
_exptl_crystal_density_method 'not measured'
_exptl_crystal_description 'flattened box'
_exptl_crystal_F_000 656
_exptl_crystal_size_max 0.307
_exptl_crystal_size_mid 0.160
_exptl_crystal_size_min 0.071
_refine_diff_density_max 0.361
_refine_diff_density_min -0.381
_refine_ls_extinction_method none
_refine_ls_goodness_of_fit_ref 1.048
_refine_ls_hydrogen_treatment constr
_refine_ls_matrix_type full
_refine_ls_number_parameters 205
_refine_ls_number_reflns 2003
_refine_ls_number_restraints 0
_refine_ls_restrained_S_all 1.048
_refine_ls_R_factor_all 0.0895
_refine_ls_R_factor_gt 0.0459
_refine_ls_shift/su_max 0.000
_refine_ls_shift/su_mean 0.000
_refine_ls_structure_factor_coef Fsqd
_refine_ls_weighting_details 'calc w = 1/[\s^2^(Fo^2^)+(0.0842P)^2^] where P=(Fo^2^+2Fc^2^)/3'
_refine_ls_weighting_scheme calc
_refine_ls_wR_factor_gt 0.1094
_refine_ls_wR_factor_ref 0.1538
_reflns_number_gt 1212
_reflns_number_total 2003
_reflns_threshold_expression I>2\s(I)
_cod_data_source_file pk2088.cif
_cod_data_source_block I
_cod_database_code 2217987
_cod_database_fobs_code 2217987

loop_
_symmetry_equiv_pos_as_xyz
'x, y, z'
'-x+1/2, -y, z+1/2'
'x+1/2, -y+1/2, -z'
'-x, y+1/2, -z+1/2'

loop_
_atom_site_type_symbol
_atom_site_label
_atom_site_fract_x
_atom_site_fract_y
_atom_site_fract_z
_atom_site_U_iso_or_equiv
_atom_site_adp_type
_atom_site_calc_flag
_atom_site_refinement_flags
_atom_site_occupancy
C C1 0.0789(4) 0.8588(3) 0.0839(3) 0.0291(10) Uani d . 1
C C2 0.1754(4) 0.9176(3) 0.1515(3) 0.0339(11) Uani d . 1
H H2A 0.2674 0.9211 0.1234 0.041 Uiso calc R 1
H H2B 0.1418 0.9894 0.1588 0.041 Uiso calc R 1
C C3 0.1869(5) 0.8673(3) 0.2486(3) 0.0366(11) Uani d . 1
H H3A 0.0966 0.8681 0.2794 0.044 Uiso calc R 1
H H3B 0.2511 0.9077 0.2874 0.044 Uiso calc R 1
C C4 0.2389(4) 0.7525(3) 0.2400(3) 0.0296(10) Uani d . 1
H H4A 0.2430 0.7215 0.3029 0.036 Uiso calc R 1
H H4B 0.3327 0.7531 0.2145 0.036 Uiso calc R 1
C C4A 0.1464(4) 0.6828(3) 0.1762(3) 0.0217(9) Uani d . 1
C C4B 0.2182(4) 0.5776(3) 0.1555(3) 0.0202(9) Uani d . 1
C C5 0.3090(4) 0.5314(3) 0.2203(3) 0.0252(9) Uani d . 1
H H5 0.3286 0.5661 0.2768 0.030 Uiso calc R 1
C C6 0.3699(4) 0.4356(3) 0.2023(3) 0.0255(9) Uani d . 1
C C7 0.3444(4) 0.3792(3) 0.1186(3) 0.0296(10) Uani d . 1
C C8 0.2533(4) 0.4252(3) 0.0564(3) 0.0244(10) Uani d . 1
H H8 0.2335 0.3898 0.0002 0.029 Uiso calc R 1
C C8A 0.1892(4) 0.5211(3) 0.0724(3) 0.0219(9) Uani d . 1
C C9 0.0961(4) 0.5626(3) 0.0010(3) 0.0220(9) Uani d . 1
C C10 0.0395(4) 0.6713(3) 0.0137(3) 0.0307(10) Uani d . 1
H H10A -0.0545 0.6663 0.0384 0.037 Uiso calc R 1
H H10B 0.0344 0.7054 -0.0479 0.037 Uiso calc R 1
C C10A 0.1257(4) 0.7408(3) 0.0804(3) 0.0227(9) Uani d . 1
H H10C 0.2186 0.7426 0.0518 0.027 Uiso calc R 1
C C11 0.0945(5) 0.9073(3) -0.0143(3) 0.0455(13) Uani d . 1
H H11A 0.0847 0.9826 -0.0099 0.068 Uiso calc R 1
H H11B 0.0239 0.8795 -0.0556 0.068 Uiso calc R 1
H H11C 0.1847 0.8905 -0.0393 0.068 Uiso calc R 1
C C12 -0.0741(4) 0.8754(3) 0.1138(3) 0.0397(12) Uani d . 1
H H12A -0.1013 0.9468 0.1006 0.060 Uiso calc R 1
H H12B -0.0836 0.8618 0.1805 0.060 Uiso calc R 1
H H12C -0.1328 0.8278 0.0790 0.060 Uiso calc R 1
C C13 0.0112(4) 0.6551(3) 0.2292(3) 0.0333(11) Uani d . 1
H H13A -0.0494 0.6162 0.1879 0.050 Uiso calc R 1
H H13B -0.0343 0.7190 0.2490 0.050 Uiso calc R 1
H H13C 0.0328 0.6130 0.2839 0.050 Uiso calc R 1
C C14 0.4133(5) 0.2730(3) 0.1025(3) 0.0322(11) Uani d . 1
H H14 0.5100 0.2792 0.1240 0.039 Uiso calc R 1
C C15 0.4171(6) 0.2384(4) 0.0019(4) 0.0672(18) Uani d . 1
H H15A 0.3239 0.2261 -0.0201 0.101 Uiso calc R 1
H H15B 0.4701 0.1743 -0.0032 0.101 Uiso calc R 1
H H15C 0.4598 0.2923 -0.0362 0.101 Uiso calc R 1
C C16 0.3443(6) 0.1868(4) 0.1627(4) 0.0614(16) Uani d . 1
H H16A 0.2516 0.1744 0.1399 0.092 Uiso calc R 1
H H16B 0.3406 0.2093 0.2277 0.092 Uiso calc R 1
H H16C 0.3976 0.1229 0.1582 0.092 Uiso calc R 1
O O6 0.4598(3) 0.3917(2) 0.2654(2) 0.0353(8) Uani d . 1
H H6 0.4641 0.4287 0.3131 0.053 Uiso calc R 1
O O9 0.0639(3) 0.5113(2) -0.06942(18) 0.0304(7) Uani d . 1

loop_
_atom_site_aniso_label
_atom_site_aniso_U_11
_atom_site_aniso_U_22
_atom_site_aniso_U_33
_atom_site_aniso_U_12
_atom_site_aniso_U_13
_atom_site_aniso_U_23
C1 0.033(2) 0.018(2) 0.036(2) 0.0086(18) -0.001(2) 0.0033(19)
C2 0.033(2) 0.021(2) 0.048(3) 0.0042(19) 0.000(2) -0.002(2)
C3 0.032(2) 0.029(2) 0.048(3) 0.001(2) -0.008(2) -0.014(2)
C4 0.032(2) 0.027(2) 0.029(2) 0.0046(19) -0.0046(19) -0.0085(19)
C4A 0.022(2) 0.021(2) 0.022(2) -0.0028(16) -0.0010(18) 0.0000(17)
C4B 0.0183(18) 0.0196(19) 0.023(2) -0.0009(16) 0.0041(18) 0.0026(17)
C5 0.028(2) 0.025(2) 0.023(2) -0.0008(18) 0.000(2) -0.0038(18)
C6 0.029(2) 0.028(2) 0.019(2) 0.0069(19) 0.0023(18) 0.0033(19)
C7 0.032(3) 0.025(2) 0.032(2) 0.0043(19) 0.007(2) 0.002(2)
C8 0.028(2) 0.023(2) 0.022(2) 0.0025(19) -0.0002(18) 0.0010(18)
C8A 0.026(2) 0.0196(19) 0.020(2) -0.0039(17) -0.0026(19) 0.0021(18)
C9 0.024(2) 0.021(2) 0.020(2) -0.0005(17) 0.0018(18) 0.0018(18)
C10 0.033(2) 0.032(2) 0.027(2) 0.0024(19) -0.006(2) -0.0011(19)
C10A 0.021(2) 0.024(2) 0.023(2) 0.0048(16) -0.0008(18) -0.0035(18)
C11 0.059(3) 0.029(3) 0.049(3) 0.008(2) 0.001(3) 0.011(2)
C12 0.035(3) 0.035(3) 0.048(3) 0.013(2) -0.009(2) -0.010(2)
C13 0.030(2) 0.033(2) 0.037(3) 0.0033(19) 0.003(2) 0.003(2)
C14 0.036(3) 0.025(2) 0.035(2) 0.010(2) -0.002(2) 0.0025(18)
C15 0.093(5) 0.065(4) 0.044(3) 0.045(4) 0.001(3) -0.011(3)
C16 0.067(4) 0.036(3) 0.080(4) 0.006(3) 0.017(3) 0.006(3)
O6 0.0436(18) 0.0353(17) 0.0271(17) 0.0196(15) -0.0073(15) -0.0031(14)
O9 0.0393(17) 0.0288(15) 0.0231(15) 0.0002(14) -0.0061(14) -0.0076(13)

loop_
_atom_type_symbol
_atom_type_description
_atom_type_scat_dispersion_real
_atom_type_scat_dispersion_imag
_atom_type_scat_source
C C 0.0033 0.0016 'International Tables Vol C Tables 4.2.6.8 and 6.1.1.4'
H H 0.0000 0.0000 'International Tables Vol C Tables 4.2.6.8 and 6.1.1.4'
O O 0.0106 0.0060 'International Tables Vol C Tables 4.2.6.8 and 6.1.1.4'

loop_
_geom_angle_atom_site_label_1
_geom_angle_atom_site_label_2
_geom_angle_atom_site_label_3
_geom_angle
C11 C1 C2 108.1(4)
C11 C1 C12 106.7(4)
C2 C1 C12 110.0(3)
C11 C1 C10A 109.3(3)
C2 C1 C10A 108.2(3)
C12 C1 C10A 114.4(3)
C3 C2 C1 113.9(3)
C3 C2 H2A 108.8
C1 C2 H2A 108.8
C3 C2 H2B 108.8
C1 C2 H2B 108.8
H2A C2 H2B 107.7
C2 C3 C4 110.4(3)
C2 C3 H3A 109.6
C4 C3 H3A 109.6
C2 C3 H3B 109.6
C4 C3 H3B 109.6
H3A C3 H3B 108.1
C3 C4 C4A 113.5(3)
C3 C4 H4A 108.9
C4A C4 H4A 108.9
C3 C4 H4B 108.9
C4A C4 H4B 108.9
H4A C4 H4B 107.7
C4B C4A C13 106.0(3)
C4B C4A C4 110.5(3)
C13 C4A C4 109.5(3)
C4B C4A C10A 107.8(3)
C13 C4A C10A 115.0(3)
C4 C4A C10A 108.1(3)
C5 C4B C8A 117.3(3)
C5 C4B C4A 121.6(3)
C8A C4B C4A 121.0(3)
C6 C5 C4B 121.3(4)
C6 C5 H5 119.4
C4B C5 H5 119.4
O6 C6 C5 120.9(4)
O6 C6 C7 117.0(3)
C5 C6 C7 122.2(4)
C8 C7 C6 115.8(3)
C8 C7 C14 124.1(4)
C6 C7 C14 120.1(4)
C7 C8 C8A 123.7(4)
C7 C8 H8 118.2
C8A C8 H8 118.2
C8 C8A C4B 119.8(4)
C8 C8A C9 118.9(3)
C4B C8A C9 121.3(3)
O9 C9 C8A 121.7(3)
O9 C9 C10 119.6(4)
C8A C9 C10 118.6(3)
C9 C10 C10A 114.0(3)
C9 C10 H10A 108.7
C10A C10 H10A 108.7
C9 C10 H10B 108.7
C10A C10 H10B 108.7
H10A C10 H10B 107.6
C10 C10A C4A 109.4(3)
C10 C10A C1 114.4(3)
C4A C10A C1 117.6(3)
C10 C10A H10C 104.6
C4A C10A H10C 104.6
C1 C10A H10C 104.6
C1 C11 H11A 109.5
C1 C11 H11B 109.5
H11A C11 H11B 109.5
C1 C11 H11C 109.5
H11A C11 H11C 109.5
H11B C11 H11C 109.5
C1 C12 H12A 109.5
C1 C12 H12B 109.5
H12A C12 H12B 109.5
C1 C12 H12C 109.5
H12A C12 H12C 109.5
H12B C12 H12C 109.5
C4A C13 H13A 109.5
C4A C13 H13B 109.5
H13A C13 H13B 109.5
C4A C13 H13C 109.5
H13A C13 H13C 109.5
H13B C13 H13C 109.5
C15 C14 C7 114.6(4)
C15 C14 C16 109.2(4)
C7 C14 C16 111.0(4)
C15 C14 H14 107.2
C7 C14 H14 107.2
C16 C14 H14 107.2
C14 C15 H15A 109.5
C14 C15 H15B 109.5
H15A C15 H15B 109.5
C14 C15 H15C 109.5
H15A C15 H15C 109.5
H15B C15 H15C 109.5
C14 C16 H16A 109.5
C14 C16 H16B 109.5
H16A C16 H16B 109.5
C14 C16 H16C 109.5
H16A C16 H16C 109.5
H16B C16 H16C 109.5
C6 O6 H6 109.5

loop_
_geom_bond_atom_site_label_1
_geom_bond_atom_site_label_2
_geom_bond_distance
C1 C11 1.521(6)
C1 C2 1.524(6)
C1 C12 1.543(6)
C1 C10A 1.561(5)
C2 C3 1.514(6)
C2 H2A 0.9700
C2 H2B 0.9700
C3 C4 1.542(5)
C3 H3A 0.9700
C3 H3B 0.9700
C4 C4A 1.542(5)
C4 H4A 0.9700
C4 H4B 0.9700
C4A C4B 1.528(5)
C4A C13 1.539(5)
C4A C10A 1.550(5)
C4B C5 1.391(5)
C4B C8A 1.401(5)
C5 C6 1.370(5)
C5 H5 0.9300
C6 O6 1.359(4)
C6 C7 1.401(5)
C7 C8 1.369(5)
C7 C14 1.517(5)
C8 C8A 1.380(5)
C8 H8 0.9300
C8A C9 1.445(5)
C9 O9 1.226(4)
C9 C10 1.491(5)
C10 C10A 1.530(5)
C10 H10A 0.9700
C10 H10B 0.9700
C10A H10C 0.9800
C11 H11A 0.9600
C11 H11B 0.9600
C11 H11C 0.9600
C12 H12A 0.9600
C12 H12B 0.9600
C12 H12C 0.9600
C13 H13A 0.9600
C13 H13B 0.9600
C13 H13C 0.9600
C14 C15 1.485(6)
C14 C16 1.532(6)
C14 H14 0.9800
C15 H15A 0.9600
C15 H15B 0.9600
C15 H15C 0.9600
C16 H16A 0.9600
C16 H16B 0.9600
C16 H16C 0.9600
O6 H6 0.8200

loop_
_geom_hbond_atom_site_label_D
_geom_hbond_atom_site_label_H
_geom_hbond_atom_site_label_A
_geom_hbond_site_symmetry_A
_geom_hbond_distance_DH
_geom_hbond_distance_HA
_geom_hbond_distance_DA
_geom_hbond_angle_DHA
O6 H6 O9 2_565 0.82 1.84 2.642(4) 164.8

loop_
_cod_related_entry_id
_cod_related_entry_database
_cod_related_entry_code
1 ChemSpider 84979
